data_1577183
loop_
_publ_author_name
'Gan, Lifei'
'Li, Zi-Qing'
'Chen, Tao'
'Wan, Xuanchen'
'Zhang, Junyang'
'Ren, Jiangtao'
'Jiang, Ming'
'Cao, Penglong'
'Huang, Jinhai'
'Deng, Yu-Hua'
'Peng, Fangzhi'
'Tian, Run'
'Zhang, Zhi-Han'
'Wang, Yingcheng'
'Shao, Zhihui'

_publ_section_title
;
 Highly C\a-Regio-, Enantio-and Diastereoselective Mukaiyamatype
 Annulation of Siloxyfurans: Stereodivergent Synthesis of
 Multi-stereogenic Tricyclic \g-Lactones
;
_journal_name_full 'Chemical Science'
_journal_paper_doi 10.1039/D6SC01491G
_journal_year 2026
_chemical_absolute_configuration ad
_chemical_formula_moiety 'C15 H13 N3 O4'
_chemical_formula_sum 'C15 H13 N3 O4'
_chemical_formula_weight 299.28
_space_group_crystal_system orthorhombic
_space_group_IT_number 19
_space_group_name_Hall 'P 2ac 2ab'
_space_group_name_H-M_alt 'P 21 21 21'
_atom_sites_solution_hydrogens geom
_atom_sites_solution_primary dual
_audit_creation_date 2025-04-22
_audit_creation_method
;
FinalCif V89 by Daniel Kratzert, Freiburg 2025,
https://dkratzert.de/finalcif.html
;
_audit_update_record
;
2025-11-26 deposited with the CCDC.	2026-04-29 downloaded from the CCDC.
;
_cell_angle_alpha 90
_cell_angle_beta 90
_cell_angle_gamma 90
_cell_formula_units_Z 4
_cell_length_a 5.6634(5)
_cell_length_b 9.6041(8)
_cell_length_c 25.492(2)
_cell_measurement_reflns_used 9878
_cell_measurement_temperature 100.00
_cell_measurement_theta_max 77.70
_cell_measurement_theta_min 6.95
_cell_volume 1386.6(2)
_computing_cell_refinement 'SAINT V8.40B'
_computing_data_reduction 'SAINT V8.40B'
_computing_molecular_graphics 'Olex2 1.5 (Dolomanov et al., 2009)'
_computing_publication_material 'Olex2 1.5 (Dolomanov et al., 2009)'
_computing_structure_refinement 'SHELXL 2018/3 (Sheldrick, 2015)'
_computing_structure_solution 'SHELXT 2018/2 (Sheldrick, 2018)'
_diffrn_ambient_environment N~2~
_diffrn_ambient_temperature 100.00
_diffrn_detector CPAD
_diffrn_detector_area_resol_mean 7.41
_diffrn_detector_type 'Bruker PHOTON'
_diffrn_measured_fraction_theta_full 0.997
_diffrn_measured_fraction_theta_max 0.989
_diffrn_measurement_device 'three-circle diffractometer'
_diffrn_measurement_device_type 'Bruker D8 VENTURE dual wavelength Mo/Cu'
_diffrn_measurement_method '\w and \f scans'
_diffrn_measurement_specimen_support 'MiTeGen micromount'
_diffrn_radiation_monochromator 'mirror optics'
_diffrn_radiation_probe x-ray
_diffrn_radiation_type CuK\a
_diffrn_radiation_wavelength 1.54178
_diffrn_reflns_av_R_equivalents 0.0391
_diffrn_reflns_av_unetI/netI 0.0252
_diffrn_reflns_Laue_measured_fraction_full 0.997
_diffrn_reflns_Laue_measured_fraction_max 0.989
_diffrn_reflns_limit_h_max 4
_diffrn_reflns_limit_h_min -7
_diffrn_reflns_limit_k_max 12
_diffrn_reflns_limit_k_min -12
_diffrn_reflns_limit_l_max 31
_diffrn_reflns_limit_l_min -32
_diffrn_reflns_number 22175
_diffrn_reflns_point_group_measured_fraction_full 0.997
_diffrn_reflns_point_group_measured_fraction_max 0.988
_diffrn_reflns_theta_full 67.679
_diffrn_reflns_theta_max 77.963
_diffrn_reflns_theta_min 4.921
_diffrn_source 'microfocus sealed X-ray tube'
_diffrn_source_current 1.1
_diffrn_source_power 0.05500000000000001
_diffrn_source_type 'Incoatec I\ms'
_diffrn_source_voltage 50.0
_diffrn_standards_number 0
_exptl_absorpt_coefficient_mu 0.892
_exptl_absorpt_correction_T_max 0.7541
_exptl_absorpt_correction_T_min 0.6609
_exptl_absorpt_correction_type multi-scan
_exptl_absorpt_process_details
;
SADABS-2016/2 (Bruker,2016/2) was used for absorption correction.
wR2(int) was 0.1249 before and 0.0711 after correction.
The Ratio of minimum to maximum transmission is 0.8764.
The \l/2 correction factor is Not present.
;
_exptl_crystal_colour colourless
_exptl_crystal_colour_primary colourless
_exptl_crystal_density_diffrn 1.434
_exptl_crystal_description block
_exptl_crystal_F_000 624
_exptl_crystal_size_max 0.19
_exptl_crystal_size_mid 0.17
_exptl_crystal_size_min 0.13
_refine_diff_density_max 0.161
_refine_diff_density_min -0.187
_refine_diff_density_rms 0.041
_refine_ls_abs_structure_details
;
 Flack x determined using 1186 quotients [(I+)-(I-)]/[(I+)+(I-)]
 (Parsons, Flack and Wagner, Acta Cryst. B69 (2013) 249-259).
;
_refine_ls_abs_structure_Flack -0.04(5)
_refine_ls_extinction_method none
_refine_ls_goodness_of_fit_ref 1.059
_refine_ls_hydrogen_treatment constr
_refine_ls_matrix_type full
_refine_ls_number_parameters 200
_refine_ls_number_reflns 2925
_refine_ls_number_restraints 0
_refine_ls_restrained_S_all 1.059
_refine_ls_R_factor_all 0.0292
_refine_ls_R_factor_gt 0.0291
_refine_ls_shift/su_max 0.000
_refine_ls_shift/su_mean 0.000
_refine_ls_structure_factor_coef Fsqd
_refine_ls_weighting_details 'w=1/[\s^2^(Fo^2^)+(0.0542P)^2^+0.2148P] where P=(Fo^2^+2Fc^2^)/3'
_refine_ls_weighting_scheme calc
_refine_ls_wR_factor_gt 0.0807
_refine_ls_wR_factor_ref 0.0808
_reflns_Friedel_coverage 0.690
_reflns_Friedel_fraction_full 0.998
_reflns_Friedel_fraction_max 0.985
_reflns_number_gt 2909
_reflns_number_total 2925
_reflns_threshold_expression 'I > 2\s(I)'
_cod_data_source_file d6sc01491g2.cif
_cod_data_source_block 1_CCDC3
_cod_original_cell_volume 1386.5(2)
_cod_database_code 1577183
_shelx_shelxl_version_number 2018/3
_olex2_refinement_description
;
1. Fixed Uiso
 At 1.2 times of:
  All C(H) groups, All C(H,H) groups
 At 1.5 times of:
  All C(H,H,H) groups
2.a Ternary CH refined with riding coordinates:
 C4(H4), C6(H6), C7(H7), C8(H8)
2.b Secondary CH2 refined with riding coordinates:
 C3(H3A,H3B)
2.c Aromatic/amide H refined with riding coordinates:
 C12(H12), C13(H13), C14(H14), C15(H15)
2.d Idealised Me refined as rotating group:
 C1(H1A,H1B,H1C)
;
_olex2_submission_special_instructions 'No special instructions were received'
_shelx_space_group_comment
;
The symmetry employed for this shelxl refinement is uniquely defined
by the following loop, which should always be used as a source of
symmetry information in preference to the above space-group names.
They are only intended as comments.
;
_shelx_estimated_absorpt_t_min 0.849
_shelx_estimated_absorpt_t_max 0.893
_olex2_diffrn_ambient_temperature_device 'Oxford Cryostream 800'

loop_
_space_group_symop_operation_xyz
'x, y, z'
'-x+1/2, -y, z+1/2'
'-x, y+1/2, -z+1/2'
'x+1/2, -y+1/2, -z'

loop_
_atom_site_label
_atom_site_type_symbol
_atom_site_fract_x
_atom_site_fract_y
_atom_site_fract_z
_atom_site_U_iso_or_equiv
_atom_site_adp_type
_atom_site_occupancy
_atom_site_site_symmetry_order
_atom_site_calc_flag
_atom_site_refinement_flags_posn
_atom_site_refinement_flags_adp
_atom_site_refinement_flags_occupancy
_atom_site_disorder_assembly
_atom_site_disorder_group
O1 O 0.1532(2) 0.66061(12) 0.47339(4) 0.0232(3) Uani 1 1 d . . . . .
O2 O 0.8846(2) 0.36441(12) 0.50519(4) 0.0217(2) Uani 1 1 d . . . . .
O3 O 0.8039(2) 0.31273(12) 0.42168(4) 0.0192(2) Uani 1 1 d . . . . .
O4 O 0.0325(2) 0.43020(14) 0.30278(5) 0.0251(3) Uani 1 1 d . . . . .
N1 N 0.3794(3) 0.61411(15) 0.35870(5) 0.0232(3) Uani 1 1 d . . . . .
N2 N 0.2408(3) 0.70667(16) 0.34548(6) 0.0313(3) Uani 1 1 d . . . . .
N3 N 0.1315(4) 0.7999(2) 0.33315(11) 0.0561(6) Uani 1 1 d . . . . .
C1 C 0.1082(3) 0.62726(18) 0.56560(6) 0.0248(3) Uani 1 1 d . . . . .
H1A H 0.221337 0.673476 0.588895 0.037 Uiso 1 1 calc R U . . .
H1B H 0.060780 0.537984 0.580961 0.037 Uiso 1 1 calc R U . . .
H1C H -0.031279 0.686533 0.561197 0.037 Uiso 1 1 calc R U . . .
C2 C 0.2211(3) 0.60238(16) 0.51309(6) 0.0195(3) Uani 1 1 d . . . . .
C3 C 0.4234(3) 0.49944(16) 0.51328(6) 0.0196(3) Uani 1 1 d . . . . .
H3A H 0.361770 0.407721 0.524528 0.024 Uiso 1 1 calc R U . . .
H3B H 0.540133 0.529816 0.539833 0.024 Uiso 1 1 calc R U . . .
C4 C 0.5511(3) 0.48071(16) 0.46105(6) 0.0180(3) Uani 1 1 d . . . . .
H4 H 0.609497 0.573611 0.448991 0.022 Uiso 1 1 calc R U . . .
C5 C 0.7619(3) 0.38346(16) 0.46730(6) 0.0182(3) Uani 1 1 d . . . . .
C6 C 0.6324(3) 0.35950(16) 0.38324(6) 0.0177(3) Uani 1 1 d . . . . .
H6 H 0.700041 0.440433 0.363666 0.021 Uiso 1 1 calc R U . . .
C7 C 0.4226(3) 0.40979(16) 0.41536(6) 0.0170(3) Uani 1 1 d . . . . .
H7 H 0.337062 0.326539 0.429282 0.020 Uiso 1 1 calc R U . . .
C8 C 0.2588(3) 0.48710(16) 0.37842(6) 0.0197(3) Uani 1 1 d . . . . .
H8 H 0.110328 0.513394 0.397195 0.024 Uiso 1 1 calc R U . . .
C9 C 0.1995(3) 0.39621(17) 0.33005(6) 0.0204(3) Uani 1 1 d . . . . .
C10 C 0.3483(3) 0.27262(17) 0.31797(6) 0.0194(3) Uani 1 1 d . . . . .
C11 C 0.5624(3) 0.24975(17) 0.34463(6) 0.0191(3) Uani 1 1 d . . . . .
C12 C 0.6983(3) 0.13336(17) 0.33318(6) 0.0217(3) Uani 1 1 d . . . . .
H12 H 0.843522 0.118552 0.350961 0.026 Uiso 1 1 calc R U . . .
C13 C 0.6215(3) 0.03831(18) 0.29561(7) 0.0255(3) Uani 1 1 d . . . . .
H13 H 0.714269 -0.041574 0.287969 0.031 Uiso 1 1 calc R U . . .
C14 C 0.4086(3) 0.05995(19) 0.26910(7) 0.0266(4) Uani 1 1 d . . . . .
H14 H 0.356037 -0.005608 0.243753 0.032 Uiso 1 1 calc R U . . .
C15 C 0.2743(3) 0.1771(2) 0.27982(6) 0.0246(3) Uani 1 1 d . . . . .
H15 H 0.131353 0.192694 0.261228 0.030 Uiso 1 1 calc R U . . .

loop_
_atom_site_aniso_label
_atom_site_aniso_U_11
_atom_site_aniso_U_22
_atom_site_aniso_U_33
_atom_site_aniso_U_23
_atom_site_aniso_U_13
_atom_site_aniso_U_12
O1 0.0265(6) 0.0222(6) 0.0211(5) 0.0034(4) -0.0002(4) 0.0019(5)
O2 0.0215(5) 0.0203(5) 0.0233(6) 0.0012(4) -0.0060(5) -0.0014(5)
O3 0.0164(5) 0.0218(5) 0.0194(5) 0.0007(4) -0.0020(4) 0.0017(4)
O4 0.0207(5) 0.0347(7) 0.0199(5) 0.0029(5) -0.0017(4) 0.0015(5)
N1 0.0253(7) 0.0215(6) 0.0227(6) 0.0041(5) -0.0013(5) -0.0016(5)
N2 0.0312(8) 0.0264(7) 0.0362(8) 0.0105(6) -0.0078(7) -0.0024(6)
N3 0.0451(11) 0.0362(10) 0.0870(16) 0.0274(11) -0.0152(11) -0.0006(9)
C1 0.0311(8) 0.0233(8) 0.0200(7) -0.0007(6) 0.0011(7) 0.0038(7)
C2 0.0227(7) 0.0153(6) 0.0204(7) -0.0015(5) -0.0004(6) -0.0023(6)
C3 0.0222(7) 0.0191(7) 0.0175(7) 0.0000(6) -0.0022(6) 0.0000(6)
C4 0.0187(7) 0.0166(7) 0.0188(7) 0.0015(5) -0.0019(6) -0.0011(5)
C5 0.0180(7) 0.0166(7) 0.0200(7) 0.0013(5) -0.0013(6) -0.0024(6)
C6 0.0154(7) 0.0200(7) 0.0179(7) 0.0031(5) -0.0012(5) 0.0002(6)
C7 0.0161(7) 0.0180(7) 0.0168(6) 0.0006(5) -0.0001(5) -0.0004(6)
C8 0.0192(7) 0.0217(7) 0.0182(7) 0.0018(6) 0.0003(6) 0.0010(6)
C9 0.0186(7) 0.0254(8) 0.0173(7) 0.0034(6) 0.0022(6) -0.0019(6)
C10 0.0196(7) 0.0234(7) 0.0151(6) 0.0015(5) 0.0016(5) -0.0022(6)
C11 0.0185(7) 0.0219(7) 0.0167(6) 0.0021(6) 0.0027(6) -0.0020(6)
C12 0.0223(7) 0.0241(8) 0.0187(7) 0.0010(6) 0.0019(6) 0.0006(6)
C13 0.0283(8) 0.0261(8) 0.0220(7) -0.0032(6) 0.0040(6) 0.0010(7)
C14 0.0298(8) 0.0305(9) 0.0196(7) -0.0067(6) 0.0015(7) -0.0042(7)
C15 0.0235(8) 0.0335(9) 0.0169(7) -0.0009(6) 0.0008(6) -0.0048(7)

loop_
_atom_type_symbol
_atom_type_description
_atom_type_scat_dispersion_real
_atom_type_scat_dispersion_imag
_atom_type_scat_source
C C 0.0181 0.0091 'International Tables Vol C Tables 4.2.6.8 and 6.1.1.4'
H H 0.0000 0.0000 'International Tables Vol C Tables 4.2.6.8 and 6.1.1.4'
N N 0.0311 0.0180 'International Tables Vol C Tables 4.2.6.8 and 6.1.1.4'
O O 0.0492 0.0322 'International Tables Vol C Tables 4.2.6.8 and 6.1.1.4'

loop_
_geom_angle_atom_site_label_1
_geom_angle_atom_site_label_2
_geom_angle_atom_site_label_3
_geom_angle
_geom_angle_site_symmetry_1
_geom_angle_site_symmetry_3
_geom_angle_publ_flag
C5 O3 C6 107.71(11) . . ?
N2 N1 C8 113.07(14) . . ?
N3 N2 N1 173.5(2) . . ?
H1A C1 H1B 109.5 . . ?
H1A C1 H1C 109.5 . . ?
H1B C1 H1C 109.5 . . ?
C2 C1 H1A 109.5 . . ?
C2 C1 H1B 109.5 . . ?
C2 C1 H1C 109.5 . . ?
O1 C2 C1 122.17(15) . . ?
O1 C2 C3 122.79(14) . . ?
C1 C2 C3 115.04(13) . . ?
C2 C3 H3A 108.4 . . ?
C2 C3 H3B 108.4 . . ?
C2 C3 C4 115.66(13) . . ?
H3A C3 H3B 107.4 . . ?
C4 C3 H3A 108.4 . . ?
C4 C3 H3B 108.4 . . ?
C3 C4 H4 108.7 . . ?
C3 C4 C5 110.63(12) . . ?
C3 C4 C7 119.37(13) . . ?
C5 C4 H4 108.7 . . ?
C5 C4 C7 100.31(12) . . ?
C7 C4 H4 108.7 . . ?
O2 C5 O3 120.44(14) . . ?
O2 C5 C4 128.98(14) . . ?
O3 C5 C4 110.58(12) . . ?
O3 C6 H6 108.7 . . ?
O3 C6 C7 104.92(11) . . ?
O3 C6 C11 113.79(13) . . ?
C7 C6 H6 108.7 . . ?
C11 C6 H6 108.7 . . ?
C11 C6 C7 111.78(12) . . ?
C4 C7 H7 108.4 . . ?
C6 C7 C4 100.33(12) . . ?
C6 C7 H7 108.4 . . ?
C8 C7 C4 123.00(13) . . ?
C8 C7 C6 107.40(12) . . ?
C8 C7 H7 108.4 . . ?
N1 C8 C7 109.33(13) . . ?
N1 C8 H8 109.9 . . ?
N1 C8 C9 107.05(12) . . ?
C7 C8 H8 109.9 . . ?
C7 C8 C9 110.58(13) . . ?
C9 C8 H8 109.9 . . ?
O4 C9 C8 118.16(15) . . ?
O4 C9 C10 122.37(15) . . ?
C10 C9 C8 119.46(13) . . ?
C11 C10 C9 120.84(14) . . ?
C15 C10 C9 119.77(14) . . ?
C15 C10 C11 119.39(15) . . ?
C10 C11 C6 115.85(14) . . ?
C12 C11 C6 124.01(14) . . ?
C12 C11 C10 120.11(15) . . ?
C11 C12 H12 120.0 . . ?
C11 C12 C13 119.98(15) . . ?
C13 C12 H12 120.0 . . ?
C12 C13 H13 119.9 . . ?
C12 C13 C14 120.28(16) . . ?
C14 C13 H13 119.9 . . ?
C13 C14 H14 120.0 . . ?
C15 C14 C13 119.94(16) . . ?
C15 C14 H14 120.0 . . ?
C10 C15 H15 119.9 . . ?
C14 C15 C10 120.30(16) . . ?
C14 C15 H15 119.9 . . ?

loop_
_geom_bond_atom_site_label_1
_geom_bond_atom_site_label_2
_geom_bond_distance
_geom_bond_site_symmetry_2
_geom_bond_publ_flag
O1 C2 1.219(2) . ?
O2 C5 1.2039(19) . ?
O3 C5 1.3677(19) . ?
O3 C6 1.4509(18) . ?
O4 C9 1.218(2) . ?
N1 N2 1.233(2) . ?
N1 C8 1.486(2) . ?
N2 N3 1.133(3) . ?
C1 H1A 0.9800 . ?
C1 H1B 0.9800 . ?
C1 H1C 0.9800 . ?
C1 C2 1.503(2) . ?
C2 C3 1.513(2) . ?
C3 H3A 0.9900 . ?
C3 H3B 0.9900 . ?
C3 C4 1.526(2) . ?
C4 H4 1.0000 . ?
C4 C5 1.524(2) . ?
C4 C7 1.533(2) . ?
C6 H6 1.0000 . ?
C6 C7 1.521(2) . ?
C6 C11 1.495(2) . ?
C7 H7 1.0000 . ?
C7 C8 1.516(2) . ?
C8 H8 1.0000 . ?
C8 C9 1.548(2) . ?
C9 C10 1.488(2) . ?
C10 C11 1.407(2) . ?
C10 C15 1.401(2) . ?
C11 C12 1.388(2) . ?
C12 H12 0.9500 . ?
C12 C13 1.393(2) . ?
C13 H13 0.9500 . ?
C13 C14 1.398(3) . ?
C14 H14 0.9500 . ?
C14 C15 1.385(3) . ?
C15 H15 0.9500 . ?

loop_
_geom_torsion_atom_site_label_1
_geom_torsion_atom_site_label_2
_geom_torsion_atom_site_label_3
_geom_torsion_atom_site_label_4
_geom_torsion
_geom_torsion_site_symmetry_1
_geom_torsion_site_symmetry_2
_geom_torsion_site_symmetry_3
_geom_torsion_site_symmetry_4
_geom_torsion_publ_flag
O1 C2 C3 C4 4.5(2) . . . . ?
O3 C6 C7 C4 38.93(14) . . . . ?
O3 C6 C7 C8 168.53(12) . . . . ?
O3 C6 C11 C10 160.32(13) . . . . ?
O3 C6 C11 C12 -21.9(2) . . . . ?
O4 C9 C10 C11 168.98(15) . . . . ?
O4 C9 C10 C15 -11.4(2) . . . . ?
N1 C8 C9 O4 -76.65(17) . . . . ?
N1 C8 C9 C10 102.52(15) . . . . ?
N2 N1 C8 C7 -154.39(14) . . . . ?
N2 N1 C8 C9 85.80(17) . . . . ?
C1 C2 C3 C4 -175.88(14) . . . . ?
C2 C3 C4 C5 175.64(12) . . . . ?
C2 C3 C4 C7 -68.81(18) . . . . ?
C3 C4 C5 O2 -29.9(2) . . . . ?
C3 C4 C5 O3 150.04(13) . . . . ?
C3 C4 C7 C6 -156.99(13) . . . . ?
C3 C4 C7 C8 84.27(19) . . . . ?
C4 C7 C8 N1 50.23(19) . . . . ?
C4 C7 C8 C9 167.85(13) . . . . ?
C5 O3 C6 C7 -25.73(15) . . . . ?
C5 O3 C6 C11 -148.22(13) . . . . ?
C5 C4 C7 C6 -36.11(13) . . . . ?
C5 C4 C7 C8 -154.85(14) . . . . ?
C6 O3 C5 O2 -178.77(14) . . . . ?
C6 O3 C5 C4 1.24(16) . . . . ?
C6 C7 C8 N1 -65.09(16) . . . . ?
C6 C7 C8 C9 52.54(16) . . . . ?
C6 C11 C12 C13 -178.36(15) . . . . ?
C7 C4 C5 O2 -156.90(16) . . . . ?
C7 C4 C5 O3 23.09(15) . . . . ?
C7 C6 C11 C10 41.68(18) . . . . ?
C7 C6 C11 C12 -140.51(14) . . . . ?
C7 C8 C9 O4 164.33(14) . . . . ?
C7 C8 C9 C10 -16.49(19) . . . . ?
C8 C9 C10 C11 -10.2(2) . . . . ?
C8 C9 C10 C15 169.45(14) . . . . ?
C9 C10 C11 C6 -2.6(2) . . . . ?
C9 C10 C11 C12 179.50(14) . . . . ?
C9 C10 C15 C14 -178.50(15) . . . . ?
C10 C11 C12 C13 -0.6(2) . . . . ?
C11 C6 C7 C4 162.72(12) . . . . ?
C11 C6 C7 C8 -67.68(16) . . . . ?
C11 C10 C15 C14 1.1(2) . . . . ?
C11 C12 C13 C14 0.4(2) . . . . ?
C12 C13 C14 C15 0.6(3) . . . . ?
C13 C14 C15 C10 -1.4(3) . . . . ?
C15 C10 C11 C6 177.81(14) . . . . ?
C15 C10 C11 C12 -0.1(2) . . . . ?
